data_4335952
loop_
_publ_author_name
'Wai-Man Cheung'
'Enrique Kwan Huang'
'Jun Zhu'
'Xiao-Yi Yi'
'Herman H. Y. Sung'
'Ian D. Williams'
'Wa-Hung Leung'

_publ_contact_author_name
;
;
_publ_section_title
;
 Facile \h5-\h1 Ring Slippage of the Cycloolefin Ligands in Osmocene and
 Bis(\h5-indenyl)ruthenium(II)
;
_journal_name_full 'Inorganic Chemistry'
_journal_page_first 10449
_journal_page_last 10455
_journal_paper_doi 10.1021/ic401289k
_journal_volume 52
_journal_year 2013
_chemical_formula_moiety 'C44 H60 Cl4 Co2 N2 O18 Os P6 Ru2, 2(C2 O0.5)'
_chemical_formula_sum 'C48 H88 Cl4 Co2 N2 O19 Os P6 Ru2'
_chemical_formula_weight 1835.02
_chemical_name_systematic
;
 ? 
;
_space_group_IT_number 2
_space_group_name_Hall '-P 1'
_symmetry_cell_setting triclinic
_symmetry_space_group_name_Hall '-P 1'
_symmetry_space_group_name_H-M 'P -1'
_atom_sites_solution_hydrogens geom
_atom_sites_solution_primary direct
_atom_sites_solution_secondary difmap
_audit_creation_date 2012-04-12
_audit_creation_method
;
  Olex2 1.2-beta
  (compiled Mar 20 2012 17:37:33, GUI svn.r4124)
;
_cell_angle_alpha 99.384(2)
_cell_angle_beta 96.206(2)
_cell_angle_gamma 113.4960(10)
_cell_formula_units_Z 2
_cell_length_a 13.2605(15)
_cell_length_b 15.9640(18)
_cell_length_c 19.194(2)
_cell_measurement_reflns_used 7336
_cell_measurement_temperature 298
_cell_measurement_theta_max 0.00
_cell_measurement_theta_min 0.00
_cell_volume 3608.5(7)
_computing_cell_refinement 'SAINT v7.34A (Bruker, 200?)'
_computing_data_collection 'SMART v5.625 (Bruker, 2001)'
_computing_data_reduction 'SAINT v7.34A (Bruker, 200?)'
_computing_molecular_graphics
;
O. V. Dolomanov, L. J. Bourhis, R. J. Gildea, J. A. K. Howard and H. Puschmann,
OLEX2: a complete structure solution, refinement and analysis program.
J. Appl. Cryst. (2009). 42, 339-341.
;
_computing_publication_material
;
O. V. Dolomanov, L. J. Bourhis, R. J. Gildea, J. A. K. Howard and H. Puschmann,
OLEX2: a complete structure solution, refinement and analysis program.
J. Appl. Cryst. (2009). 42, 339-341.
;
_computing_structure_refinement
;
XL, G.M. Sheldrick, Acta Cryst.
(2008). A64, 112-122
;
_computing_structure_solution 'A short history of SHELX (Sheldrick, 2007)/Bruker'
_diffrn_ambient_temperature 298
_diffrn_measured_fraction_theta_full 0.993
_diffrn_measured_fraction_theta_max 0.991
_diffrn_measurement_device_type 'CCD area detector'
_diffrn_measurement_method 'phi and omega scans'
_diffrn_radiation_monochromator graphite
_diffrn_radiation_type MoK\a
_diffrn_radiation_wavelength 0.71073
_diffrn_reflns_av_R_equivalents 0.0446
_diffrn_reflns_av_unetI/netI 0.0602
_diffrn_reflns_limit_h_max 16
_diffrn_reflns_limit_h_min -16
_diffrn_reflns_limit_k_max 19
_diffrn_reflns_limit_k_min -19
_diffrn_reflns_limit_l_max 23
_diffrn_reflns_limit_l_min -23
_diffrn_reflns_number 37311
_diffrn_reflns_theta_full 25.00
_diffrn_reflns_theta_max 26.00
_diffrn_reflns_theta_min 1.59
_diffrn_source 'fine-focus sealed tube'
_diffrn_source_current 40
_diffrn_source_power 2.0
_diffrn_source_target Mo
_diffrn_source_voltage 50.0
_exptl_absorpt_coefficient_mu 2.956
_exptl_absorpt_correction_T_max 1
_exptl_absorpt_correction_T_min 0.875361
_exptl_absorpt_correction_type multi-scan
_exptl_absorpt_process_details
;
 SADABS-2004/1 (Bruker,2004) was used for absorption correction.
 R(int) was 0.0480 before and 0.0241 after correction.
 The Ratio of minimum to maximum transmission is 0.875361.
 The \l/2 correction factor is 0.0015
;
_exptl_crystal_colour red
_exptl_crystal_density_diffrn 1.689
_exptl_crystal_description needle
_exptl_crystal_F_000 1836
_exptl_crystal_size_max 0.22
_exptl_crystal_size_mid 0.06
_exptl_crystal_size_min 0.05
_refine_diff_density_max 1.406
_refine_diff_density_min -0.718
_refine_diff_density_rms 0.133
_refine_ls_extinction_method none
_refine_ls_goodness_of_fit_ref 1.028
_refine_ls_hydrogen_treatment constr
_refine_ls_matrix_type full
_refine_ls_number_parameters 775
_refine_ls_number_reflns 14072
_refine_ls_number_restraints 51
_refine_ls_restrained_S_all 1.030
_refine_ls_R_factor_all 0.0739
_refine_ls_R_factor_gt 0.0472
_refine_ls_shift/su_max 0.001
_refine_ls_shift/su_mean 0.000
_refine_ls_structure_factor_coef Fsqd
_refine_ls_weighting_details 'calc w=1/[\s^2^(Fo^2^)+(0.0611P)^2^+0.0000P] where P=(Fo^2^+2Fc^2^)/3'
_refine_ls_weighting_scheme calc
_refine_ls_wR_factor_gt 0.1080
_refine_ls_wR_factor_ref 0.1150
_reflns_number_gt 10341
_reflns_number_total 14072
_reflns_threshold_expression >2sigma(I)
_cod_data_source_file ic401289k_si_002_1.cif
_cod_data_source_block wai109
_cod_depositor_comments
;
The following automatic conversions were performed:

'_diffrn_source_target' value 'MO' changed to 'Mo' according to the
built-in table from CIF Core dictionary named 'cif_core.dic' version
2.4.1 from 2010-06-29.

Automatic conversion script
Id: cif_fix_values 2281 2013-09-26 08:29:07Z andrius 
;
_cod_original_cell_volume 3608.6(7)
_cod_database_code 4335952

loop_
_space_group_symop_id
_space_group_symop_operation_xyz
1 'x, y, z'
2 '-x, -y, -z'

loop_
_atom_site_label
_atom_site_type_symbol
_atom_site_fract_x
_atom_site_fract_y
_atom_site_fract_z
_atom_site_U_iso_or_equiv
_atom_site_adp_type
_atom_site_occupancy
_atom_site_symmetry_multiplicity
_atom_site_calc_flag
_atom_site_refinement_flags
_atom_site_disorder_assembly
_atom_site_disorder_group
Os1 Os 0.62448(13) 0.20304(10) 0.16595(8) 0.02755(17) Uani 0.75 1 d P A 1
Os1A Os 0.6298(5) 0.2223(3) 0.1512(3) 0.0483(10) Uani 0.25 1 d P A 2
Ru1 Ru 0.81305(3) 0.41337(3) 0.28433(2) 0.02830(12) Uani 1 1 d . A .
Ru2 Ru 0.34298(3) 0.16509(3) 0.13955(2) 0.02786(12) Uani 1 1 d . A .
Co1 Co 0.86710(6) 0.68007(5) 0.30417(5) 0.0357(2) Uani 1 1 d . . .
Co2 Co 0.13408(6) 0.13801(5) 0.27623(4) 0.03256(19) Uani 1 1 d . . .
Cl1 Cl 0.95323(11) 0.36701(11) 0.25733(9) 0.0416(4) Uani 1 1 d . . .
Cl2 Cl 0.79077(12) 0.33703(10) 0.37907(8) 0.0360(3) Uani 1 1 d . . .
Cl3 Cl 0.35832(12) 0.25995(11) 0.05695(8) 0.0406(4) Uani 1 1 d . . .
Cl4 Cl 0.31329(12) 0.03779(11) 0.04725(8) 0.0421(4) Uani 1 1 d . . .
P1 P 0.89046(13) 0.59518(12) 0.21308(9) 0.0388(4) Uani 1 1 d . . .
P2 P 0.95420(11) 0.63069(10) 0.37664(8) 0.0308(3) Uani 1 1 d . . .
P3 P 0.70949(12) 0.56457(10) 0.30211(9) 0.0320(3) Uani 1 1 d . D .
P4 P 0.09221(12) 0.13713(11) 0.16378(8) 0.0330(4) Uani 1 1 d . . .
P5 P 0.29372(12) 0.25498(10) 0.28685(8) 0.0283(3) Uani 1 1 d . B .
P6 P 0.21098(13) 0.04397(11) 0.24661(9) 0.0362(4) Uani 1 1 d . B .
O1 O 0.8473(4) 0.6133(3) 0.1386(2) 0.0525(12) Uani 1 1 d . . .
O2 O 1.0223(3) 0.6355(3) 0.2146(2) 0.0421(10) Uani 1 1 d . C .
O3 O 1.0856(3) 0.6992(3) 0.3997(2) 0.0361(10) Uani 1 1 d . . .
O4 O 0.9162(3) 0.6442(3) 0.4516(2) 0.0374(10) Uani 1 1 d . . .
O5 O 0.6321(3) 0.5897(3) 0.3525(2) 0.0358(10) Uani 1 1 d . . .
O6 O 0.6348(3) 0.5444(3) 0.2261(2) 0.0362(10) Uani 1 1 d . . .
O7 O 0.8411(3) 0.4903(3) 0.2046(2) 0.0359(9) Uani 1 1 d . . .
O8 O 0.9443(3) 0.5323(3) 0.3532(2) 0.0318(9) Uani 1 1 d . . .
O9 O 0.7110(3) 0.4745(3) 0.3187(2) 0.0330(9) Uani 1 1 d . . .
O11 O -0.0334(3) 0.0666(3) 0.1268(2) 0.0504(12) Uani 1 1 d . . .
O12 O 0.0883(3) 0.2344(3) 0.1595(2) 0.0394(10) Uani 1 1 d . . .
O13 O 0.3010(3) 0.3550(3) 0.3232(2) 0.0319(9) Uani 1 1 d . . .
O14 O 0.3767(3) 0.2453(3) 0.3479(2) 0.0349(9) Uani 1 1 d . . .
O15 O 0.2444(4) 0.0042(3) 0.3115(2) 0.0522(12) Uani 1 1 d D . .
O16 O 0.1168(3) -0.0507(3) 0.1969(2) 0.0442(11) Uani 1 1 d . . .
O17 O 0.1685(3) 0.1191(3) 0.1161(2) 0.0314(9) Uani 1 1 d . . .
O18 O 0.3439(3) 0.2692(2) 0.21908(19) 0.0275(8) Uani 1 1 d . . .
O19 O 0.3143(3) 0.0791(2) 0.2127(2) 0.0322(9) Uani 1 1 d . . .
N1 N 0.7098(3) 0.3180(3) 0.2263(2) 0.0297(11) Uani 1 1 d . . .
N2 N 0.4838(4) 0.1971(3) 0.1575(2) 0.0289(11) Uani 1 1 d . . .
C1 C 0.9242(6) 0.7935(5) 0.2555(5) 0.061(2) Uani 1 1 d . . .
H1A H 0.9501 0.7936 0.2124 0.073 Uiso 1 1 calc R . .
C2 C 0.9895(6) 0.8159(4) 0.3230(5) 0.056(2) Uani 1 1 d . . .
H2 H 1.0661 0.8324 0.3331 0.067 Uiso 1 1 calc R . .
C3 C 0.9191(8) 0.8090(5) 0.3732(4) 0.062(2) Uani 1 1 d . . .
H3 H 0.9405 0.8208 0.4229 0.075 Uiso 1 1 calc R . .
C4 C 0.8106(7) 0.7809(5) 0.3349(6) 0.068(3) Uani 1 1 d . . .
H4 H 0.7471 0.7707 0.3550 0.082 Uiso 1 1 calc R . .
C5 C 0.8136(6) 0.7707(5) 0.2626(6) 0.068(2) Uani 1 1 d . . .
H5 H 0.7528 0.7521 0.2253 0.081 Uiso 1 1 calc R . .
C6 C 0.1084(9) 0.2031(7) 0.3731(6) 0.033(2) Uiso 0.67 1 d P B 1
H6 H 0.1581 0.2611 0.4019 0.040 Uiso 0.67 1 calc PR B 1
C6A C 0.1283(16) 0.1591(18) 0.3860(10) 0.031(5) Uiso 0.33 1 d P B 2
H6A H 0.1900 0.1874 0.4235 0.037 Uiso 0.33 1 calc PR B 2
C7 C 0.1099(10) 0.1162(11) 0.3797(6) 0.044(3) Uiso 0.67 1 d P B 1
H7 H 0.1593 0.1069 0.4123 0.052 Uiso 0.67 1 calc PR B 1
C7A C 0.0710(17) 0.0636(14) 0.3548(11) 0.025(4) Uiso 0.33 1 d P B 2
H7A H 0.0870 0.0180 0.3717 0.030 Uiso 0.33 1 calc PR B 2
C8 C 0.0204(11) 0.0465(8) 0.3261(8) 0.043(3) Uiso 0.67 1 d P B 1
H8 H 0.0008 -0.0176 0.3171 0.052 Uiso 0.67 1 calc PR B 1
C8A C -0.0106(14) 0.0440(12) 0.2973(10) 0.021(4) Uiso 0.33 1 d P B 2
H8A H -0.0562 -0.0140 0.2669 0.025 Uiso 0.33 1 calc PR B 2
C9 C -0.0345(8) 0.0915(9) 0.2882(5) 0.038(2) Uiso 0.67 1 d P B 1
H9 H -0.0965 0.0613 0.2509 0.045 Uiso 0.67 1 calc PR B 1
C9A C -0.0103(17) 0.1417(19) 0.2940(11) 0.034(4) Uiso 0.33 1 d P B 2
H9A H -0.0626 0.1536 0.2613 0.041 Uiso 0.33 1 calc PR B 2
C10 C 0.0211(10) 0.1896(8) 0.3170(6) 0.035(2) Uiso 0.67 1 d P B 1
H10 H 0.0038 0.2356 0.3020 0.042 Uiso 0.67 1 calc PR B 1
C10A C 0.073(2) 0.2061(14) 0.3486(13) 0.033(5) Uiso 0.33 1 d P B 2
H10A H 0.0917 0.2700 0.3601 0.039 Uiso 0.33 1 calc PR B 2
C11 C 0.7497(7) 0.5409(7) 0.0855(4) 0.076(3) Uani 1 1 d . . .
H11A H 0.7732 0.5030 0.0521 0.091 Uiso 1 1 calc R . .
H11B H 0.6961 0.5001 0.1095 0.091 Uiso 1 1 calc R . .
C12 C 0.7000(8) 0.5917(8) 0.0475(6) 0.106(4) Uani 1 1 d . . .
H12A H 0.6370 0.5478 0.0113 0.160 Uiso 1 1 calc R . .
H12B H 0.7547 0.6330 0.0252 0.160 Uiso 1 1 calc R . .
H12C H 0.6756 0.6277 0.0811 0.160 Uiso 1 1 calc R . .
C13 C 1.0675(6) 0.5797(6) 0.1726(4) 0.073(3) Uani 1 1 d D . .
C14 C 1.0517(10) 0.5647(9) 0.0959(6) 0.068(3) Uiso 0.67 1 d PD C 1
C14A C 1.1850(13) 0.6374(13) 0.1740(11) 0.048(5) Uiso 0.33 1 d PD C 2
C15 C 1.1716(5) 0.6788(5) 0.3713(4) 0.0508(18) Uani 1 1 d . . .
H15A H 1.1453 0.6115 0.3550 0.061 Uiso 1 1 calc R . .
H15B H 1.1885 0.7068 0.3303 0.061 Uiso 1 1 calc R . .
C16 C 1.2712(5) 0.7153(5) 0.4258(4) 0.067(2) Uani 1 1 d . . .
H16A H 1.3310 0.7087 0.4049 0.101 Uiso 1 1 calc R . .
H16B H 1.2570 0.6812 0.4632 0.101 Uiso 1 1 calc R . .
H16C H 1.2919 0.7804 0.4457 0.101 Uiso 1 1 calc R . .
C17 C 0.9687(5) 0.6217(5) 0.5124(3) 0.0427(16) Uani 1 1 d . . .
H17A H 1.0132 0.6785 0.5490 0.051 Uiso 1 1 calc R . .
H17B H 1.0179 0.5941 0.4965 0.051 Uiso 1 1 calc R . .
C18 C 0.8787(5) 0.5533(5) 0.5433(4) 0.0479(17) Uani 1 1 d . . .
H18A H 0.8357 0.4969 0.5071 0.072 Uiso 1 1 calc R . .
H18B H 0.8303 0.5810 0.5590 0.072 Uiso 1 1 calc R . .
H18C H 0.9131 0.5389 0.5835 0.072 Uiso 1 1 calc R . .
C19 C 0.6359(10) 0.5718(9) 0.4222(7) 0.049(3) Uiso 0.67 1 d P D 1
C19A C 0.6580(18) 0.6121(18) 0.4352(12) 0.039(5) Uiso 0.33 1 d P D 2
C20 C 0.6809(10) 0.6660(9) 0.4718(7) 0.064(3) Uiso 0.67 1 d P D 1
C20A C 0.604(2) 0.5292(19) 0.4679(15) 0.075(7) Uiso 0.33 1 d P D 2
C21 C 0.5263(5) 0.4642(4) 0.2035(4) 0.0441(16) Uani 1 1 d . D .
H21A H 0.4956 0.4467 0.2453 0.053 Uiso 1 1 calc R . .
H21B H 0.5344 0.4111 0.1763 0.053 Uiso 1 1 calc R . .
C22 C 0.4500(5) 0.4894(5) 0.1582(4) 0.056(2) Uani 1 1 d . . .
H22A H 0.4803 0.5057 0.1166 0.084 Uiso 1 1 calc R D .
H22B H 0.4423 0.5418 0.1854 0.084 Uiso 1 1 calc R . .
H22C H 0.3779 0.4369 0.1433 0.084 Uiso 1 1 calc R . .
C31 C -0.0668(5) -0.0220(5) 0.0779(4) 0.0492(18) Uani 1 1 d . . .
H31A H -0.0031 -0.0373 0.0758 0.059 Uiso 1 1 calc R . .
H31B H -0.0954 -0.0195 0.0300 0.059 Uiso 1 1 calc R . .
C32 C -0.1567(6) -0.0954(5) 0.1049(4) 0.066(2) Uani 1 1 d . . .
H32A H -0.1784 -0.1559 0.0741 0.099 Uiso 1 1 calc R . .
H32B H -0.2206 -0.0811 0.1048 0.099 Uiso 1 1 calc R . .
H32C H -0.1284 -0.0957 0.1530 0.099 Uiso 1 1 calc R . .
C33 C 0.0638(7) 0.2514(6) 0.0880(4) 0.058(2) Uani 1 1 d . . .
H33A H -0.0146 0.2132 0.0667 0.070 Uiso 1 1 calc R . .
H33B H 0.1085 0.2337 0.0569 0.070 Uiso 1 1 calc R . .
C34 C 0.0894(6) 0.3517(5) 0.0939(4) 0.0532(18) Uani 1 1 d . . .
H34A H 0.0697 0.3615 0.0473 0.080 Uiso 1 1 calc R . .
H34B H 0.1680 0.3890 0.1122 0.080 Uiso 1 1 calc R . .
H34C H 0.0471 0.3695 0.1261 0.080 Uiso 1 1 calc R . .
C35 C 0.2581(5) 0.4076(4) 0.2831(3) 0.0367(14) Uani 1 1 d . B .
H35A H 0.1779 0.3854 0.2808 0.044 Uiso 1 1 calc R . .
H35B H 0.2719 0.3996 0.2344 0.044 Uiso 1 1 calc R . .
C36 C 0.3175(5) 0.5094(4) 0.3215(4) 0.0436(16) Uani 1 1 d . . .
H36A H 0.2894 0.5456 0.2968 0.065 Uiso 1 1 calc R B .
H36B H 0.3964 0.5311 0.3223 0.065 Uiso 1 1 calc R . .
H36C H 0.3046 0.5164 0.3699 0.065 Uiso 1 1 calc R . .
C37 C 0.4964(5) 0.3046(5) 0.3620(3) 0.0475(18) Uani 1 1 d . B .
H37A H 0.5327 0.2762 0.3309 0.057 Uiso 1 1 calc R . .
H37B H 0.5097 0.3654 0.3521 0.057 Uiso 1 1 calc R . .
C38 C 0.5424(6) 0.3157(8) 0.4365(4) 0.091(3) Uani 1 1 d . . .
H38A H 0.5307 0.2554 0.4456 0.137 Uiso 1 1 calc R B .
H38B H 0.5057 0.3433 0.4669 0.137 Uiso 1 1 calc R . .
H38C H 0.6212 0.3556 0.4463 0.137 Uiso 1 1 calc R . .
C39 C 0.3489(10) 0.0448(8) 0.3633(8) 0.038(4) Uiso 0.50 1 d PD B 2
C39A C 0.3654(14) 0.0483(14) 0.3449(13) 0.100(10) Uiso 0.50 1 d PD B 1
C40 C 0.379(4) -0.038(2) 0.358(2) 0.114(15) Uiso 0.33 1 d PD B 2
C40A C 0.349(2) -0.0441(17) 0.3849(17) 0.056(7) Uiso 0.33 1 d PD B 2
C40B C 0.397(3) -0.011(2) 0.3957(16) 0.059(7) Uiso 0.33 1 d P B 1
C41 C 0.1506(12) -0.1148(10) 0.1538(8) 0.040(4) Uiso 0.50 1 d PD B 1
C41A C 0.1556(18) -0.1279(15) 0.1729(12) 0.071(7) Uiso 0.50 1 d P B 2
C42 C 0.2102(17) -0.1639(14) 0.1900(11) 0.051(5) Uiso 0.33 1 d PD B 1
C42A C 0.051(2) -0.1813(17) 0.0989(13) 0.069(8) Uiso 0.33 1 d PD B 2
C42B C 0.095(2) -0.1734(15) 0.0852(10) 0.050(6) Uiso 0.33 1 d PD B 1
C51 C 0.6837(9) 0.0955(8) 0.1132(7) 0.074(3) Uiso 0.75 1 d PD A 1
H51 H 0.7030 0.0952 0.0680 0.088 Uiso 0.75 1 calc PR A 1
C51A C 0.680(2) 0.120(2) 0.0800(16) 0.060(8) Uiso 0.25 1 d PD A 2
H51A H 0.6757 0.0589 0.0845 0.072 Uiso 0.25 1 calc PR A 2
C52 C 0.5758(10) 0.0481(8) 0.1286(6) 0.078(3) Uiso 0.75 1 d PD A 1
H52 H 0.5113 0.0095 0.0947 0.093 Uiso 0.75 1 calc PR A 1
C52A C 0.7762(19) 0.2158(14) 0.1036(14) 0.051(7) Uiso 0.25 1 d PD A 2
H52A H 0.8466 0.2265 0.1338 0.061 Uiso 0.25 1 calc PR A 2
C53 C 0.5821(12) 0.0684(10) 0.2026(7) 0.102(5) Uiso 0.75 1 d PD A 1
H53 H 0.5226 0.0499 0.2269 0.123 Uiso 0.75 1 calc PR A 1
C54 C 0.6976(10) 0.1235(8) 0.2341(7) 0.062(3) Uiso 0.75 1 d PD A 1
H54 H 0.7283 0.1428 0.2830 0.074 Uiso 0.75 1 calc PR A 1
C54A C 0.6345(16) 0.252(2) 0.046(3) 0.12(2) Uiso 0.25 1 d PD A 2
H54A H 0.5926 0.2815 0.0229 0.141 Uiso 0.25 1 calc PR A 2
C55 C 0.7548(10) 0.1426(8) 0.1793(5) 0.074(3) Uiso 0.75 1 d PD A 1
H55 H 0.8307 0.1816 0.1855 0.089 Uiso 0.75 1 calc PR A 1
C55A C 0.596(2) 0.1459(19) 0.0395(15) 0.051(7) Uiso 0.25 1 d PD A 2
H55A H 0.5212 0.0994 0.0143 0.061 Uiso 0.25 1 calc PR A 2
C56 C 0.6522(10) 0.2610(8) 0.0709(8) 0.065(4) Uiso 0.75 1 d PD A 1
H1 H 0.6222 0.2818 0.1081 0.078 Uiso 0.75 1 calc PR A 1
C56A C 0.6132(15) 0.1095(14) 0.2307(10) 0.019(4) Uiso 0.25 1 d PD A 2
H56A H 0.5990 0.1611 0.2469 0.023 Uiso 0.25 1 calc PR A 2
C57 C 0.7624(8) 0.2930(6) 0.0703(5) 0.081(3) Uiso 1 1 d D . .
H57A H 0.8168 0.3584 0.0773 0.097 Uiso 0.25 1 calc PR A 2
H57 H 0.8197 0.3368 0.1072 0.097 Uiso 0.75 1 calc PR A 1
C57A C 0.722(3) 0.111(2) 0.252(2) 0.087(15) Uiso 0.25 1 d PD A 2
H57B H 0.7899 0.1596 0.2760 0.104 Uiso 0.25 1 calc PR A 2
C58 C 0.7773(12) 0.2483(10) 0.0031(7) 0.099(4) Uiso 0.75 1 d PD A 1
H58 H 0.8439 0.2571 -0.0127 0.119 Uiso 0.75 1 calc PR A 1
C58A C 0.689(2) 0.0129(18) 0.2235(13) 0.051(7) Uiso 0.25 1 d PD A 2
H58A H 0.7377 -0.0148 0.2314 0.061 Uiso 0.25 1 calc PR A 2
C59 C 0.6608(12) 0.1847(10) -0.0348(8) 0.095(4) Uiso 0.75 1 d PD A 1
H59 H 0.6398 0.1458 -0.0805 0.114 Uiso 0.75 1 calc PR A 1
C59A C 0.577(2) -0.041(2) 0.1820(14) 0.069(9) Uiso 0.25 1 d PD A 2
H59A H 0.5434 -0.1039 0.1594 0.083 Uiso 0.25 1 calc PR A 2
C60 C 0.5895(9) 0.1939(8) 0.0100(5) 0.061(3) Uiso 0.75 1 d PD A 1
H60 H 0.5120 0.1603 0.0005 0.073 Uiso 0.75 1 calc PR A 1
C60A C 0.527(2) 0.0248(14) 0.1831(12) 0.035(6) Uiso 0.25 1 d PD A 2
H60A H 0.4565 0.0153 0.1594 0.042 Uiso 0.25 1 calc PR A 2
O1S O 0.2543(8) 0.0737(7) 0.5279(5) 0.057(3) Uiso 0.50 1 d P . .
C2S C 0.1625(13) -0.0089(12) 0.5188(9) 0.065(4) Uiso 0.50 1 d PD . .
C3S C 0.1729(14) -0.0884(11) 0.5440(9) 0.063(4) Uiso 0.50 1 d P . .
C4S C 0.312(3) -0.036(2) 0.5769(16) 0.072(8) Uiso 0.30 1 d P . .
C4SA C 0.233(4) -0.080(3) 0.574(2) 0.063(11) Uiso 0.20 1 d PD . .
C5S C 0.3380(15) 0.0704(12) 0.5773(9) 0.075(5) Uiso 0.50 1 d P . .
O11S O 0.495(2) 0.846(2) 0.2416(15) 0.131(9) Uiso 0.30 1 d P E 1
C12S C 0.570(2) 0.830(2) 0.1953(17) 0.081(9) Uiso 0.30 1 d PD E 1
C13S C 0.541(6) 0.758(5) 0.143(4) 0.16(3) Uiso 0.30 1 d P E 1
C14S C 0.405(4) 0.732(4) 0.141(3) 0.19(3) Uiso 0.30 1 d PD E 1
C15S C 0.431(3) 0.761(3) 0.2430(19) 0.099(11) Uiso 0.30 1 d PD E 1
O21S O 0.375(3) 0.685(3) 0.186(2) 0.109(12) Uiso 0.20 1 d PD F 2
C22S C 0.376(4) 0.666(3) 0.123(3) 0.071(12) Uiso 0.20 1 d P F 2
C23S C 0.502(4) 0.715(3) 0.125(3) 0.057(11) Uiso 0.20 1 d P F 2
C24S C 0.540(4) 0.742(5) 0.169(5) 0.10(2) Uiso 0.20 1 d PD F 2
C25S C 0.493(4) 0.746(4) 0.229(4) 0.13(2) Uiso 0.20 1 d PD F 2

loop_
_atom_site_aniso_label
_atom_site_aniso_U_11
_atom_site_aniso_U_22
_atom_site_aniso_U_33
_atom_site_aniso_U_23
_atom_site_aniso_U_13
_atom_site_aniso_U_12
Os1 0.0206(3) 0.0248(5) 0.0335(4) -0.0024(2) 0.0014(2) 0.0102(3)
Os1A 0.0271(8) 0.0331(19) 0.066(3) -0.0158(11) 0.0073(14) 0.0043(11)
Ru1 0.0182(2) 0.0263(2) 0.0345(3) 0.00127(19) 0.00016(18) 0.00686(19)
Ru2 0.0202(2) 0.0268(2) 0.0293(3) -0.00261(19) 0.00030(18) 0.00714(19)
Co1 0.0240(4) 0.0271(4) 0.0502(5) 0.0092(4) 0.0025(4) 0.0059(3)
Co2 0.0267(4) 0.0282(4) 0.0380(5) 0.0054(3) 0.0079(3) 0.0072(3)
Cl1 0.0239(7) 0.0474(9) 0.0494(9) -0.0016(7) 0.0031(6) 0.0169(7)
Cl2 0.0321(7) 0.0324(8) 0.0392(8) 0.0079(6) 0.0010(6) 0.0109(6)
Cl3 0.0374(8) 0.0440(9) 0.0323(8) 0.0070(7) 0.0021(6) 0.0109(7)
Cl4 0.0324(8) 0.0403(9) 0.0419(9) -0.0134(7) -0.0022(6) 0.0148(7)
P1 0.0306(8) 0.0386(9) 0.0417(9) 0.0097(7) 0.0035(7) 0.0097(7)
P2 0.0191(7) 0.0271(8) 0.0400(9) 0.0028(7) 0.0017(6) 0.0063(6)
P3 0.0203(7) 0.0273(8) 0.0439(9) 0.0045(7) 0.0016(6) 0.0081(6)
P4 0.0206(7) 0.0334(9) 0.0361(9) 0.0007(7) 0.0011(6) 0.0066(6)
P5 0.0242(7) 0.0266(8) 0.0301(8) 0.0009(6) 0.0031(6) 0.0093(6)
P6 0.0381(9) 0.0280(8) 0.0393(9) 0.0063(7) 0.0069(7) 0.0115(7)
O1 0.052(3) 0.054(3) 0.043(3) 0.015(2) -0.001(2) 0.014(2)
O2 0.034(2) 0.037(2) 0.051(3) 0.010(2) 0.013(2) 0.0100(19)
O3 0.0182(19) 0.029(2) 0.051(3) -0.0031(18) 0.0017(17) 0.0054(17)
O4 0.031(2) 0.041(2) 0.041(2) 0.0049(19) 0.0084(18) 0.0165(19)
O5 0.026(2) 0.031(2) 0.047(3) 0.0040(19) 0.0038(18) 0.0112(18)
O6 0.024(2) 0.031(2) 0.044(2) 0.0022(18) -0.0061(18) 0.0078(17)
O7 0.033(2) 0.032(2) 0.035(2) 0.0047(18) 0.0019(18) 0.0081(18)
O8 0.0236(19) 0.026(2) 0.039(2) 0.0007(17) -0.0002(17) 0.0076(17)
O9 0.0189(19) 0.031(2) 0.048(2) 0.0043(18) 0.0034(17) 0.0117(17)
O11 0.021(2) 0.054(3) 0.058(3) -0.006(2) 0.0009(19) 0.006(2)
O12 0.035(2) 0.045(3) 0.036(2) 0.0028(19) -0.0010(18) 0.018(2)
O13 0.032(2) 0.027(2) 0.034(2) -0.0003(17) 0.0067(17) 0.0129(17)
O14 0.028(2) 0.039(2) 0.035(2) 0.0061(18) 0.0014(17) 0.0131(18)
O15 0.065(3) 0.051(3) 0.048(3) 0.015(2) 0.013(2) 0.030(3)
O16 0.041(2) 0.026(2) 0.053(3) 0.003(2) 0.010(2) 0.0040(19)
O17 0.0218(19) 0.033(2) 0.033(2) -0.0001(17) 0.0030(16) 0.0090(17)
O18 0.0262(19) 0.0207(19) 0.029(2) -0.0023(15) 0.0009(16) 0.0070(16)
O19 0.031(2) 0.021(2) 0.042(2) 0.0034(17) 0.0035(17) 0.0109(17)
N1 0.019(2) 0.032(3) 0.033(3) 0.002(2) 0.0024(19) 0.009(2)
N2 0.024(2) 0.019(2) 0.035(3) -0.006(2) 0.002(2) 0.0054(19)
C1 0.062(5) 0.029(4) 0.082(6) 0.028(4) 0.014(4) 0.004(3)
C2 0.036(4) 0.024(3) 0.090(6) 0.008(4) -0.003(4) -0.001(3)
C3 0.090(6) 0.025(4) 0.064(5) 0.001(3) 0.000(5) 0.024(4)
C4 0.055(5) 0.030(4) 0.140(9) 0.033(5) 0.051(5) 0.025(4)
C5 0.048(5) 0.041(4) 0.106(7) 0.030(5) -0.009(5) 0.011(4)
C11 0.071(6) 0.094(7) 0.053(5) 0.021(5) -0.005(4) 0.028(5)
C12 0.080(7) 0.153(11) 0.095(8) 0.062(8) 0.011(6) 0.047(7)
C13 0.056(5) 0.065(5) 0.081(6) -0.002(4) 0.043(4) 0.007(4)
C15 0.025(3) 0.041(4) 0.072(5) -0.006(3) 0.006(3) 0.008(3)
C16 0.029(4) 0.063(5) 0.092(6) -0.014(4) -0.012(4) 0.019(4)
C17 0.036(3) 0.051(4) 0.035(4) 0.000(3) 0.000(3) 0.019(3)
C18 0.050(4) 0.052(4) 0.042(4) 0.010(3) 0.003(3) 0.024(3)
C21 0.027(3) 0.037(4) 0.054(4) -0.001(3) -0.002(3) 0.007(3)
C22 0.031(3) 0.070(5) 0.053(4) 0.010(4) -0.005(3) 0.012(3)
C31 0.036(4) 0.044(4) 0.044(4) -0.004(3) -0.004(3) 0.001(3)
C32 0.059(5) 0.048(5) 0.055(5) 0.011(4) -0.001(4) -0.010(4)
C33 0.064(5) 0.081(6) 0.034(4) 0.010(4) 0.002(3) 0.039(4)
C34 0.055(4) 0.069(5) 0.051(4) 0.022(4) 0.013(3) 0.037(4)
C35 0.028(3) 0.026(3) 0.052(4) 0.002(3) 0.007(3) 0.010(3)
C36 0.044(4) 0.028(3) 0.057(4) 0.001(3) 0.016(3) 0.014(3)
C37 0.024(3) 0.068(5) 0.038(4) 0.003(3) -0.002(3) 0.012(3)
C38 0.040(4) 0.182(11) 0.043(5) 0.013(6) 0.002(4) 0.044(6)

loop_
_atom_type_symbol
_atom_type_description
_atom_type_scat_dispersion_real
_atom_type_scat_dispersion_imag
_atom_type_scat_source
C C 0.0033 0.0016 'International Tables Vol C Tables 4.2.6.8 and 6.1.1.4'
H H 0.0000 0.0000 'International Tables Vol C Tables 4.2.6.8 and 6.1.1.4'
Cl Cl 0.1484 0.1585 'International Tables Vol C Tables 4.2.6.8 and 6.1.1.4'
Co Co 0.3494 0.9721 'International Tables Vol C Tables 4.2.6.8 and 6.1.1.4'
N N 0.0061 0.0033 'International Tables Vol C Tables 4.2.6.8 and 6.1.1.4'
O O 0.0106 0.0060 'International Tables Vol C Tables 4.2.6.8 and 6.1.1.4'
Os Os -1.2165 7.6030 'International Tables Vol C Tables 4.2.6.8 and 6.1.1.4'
P P 0.1023 0.0942 'International Tables Vol C Tables 4.2.6.8 and 6.1.1.4'
Ru Ru -1.2594 0.8363 'International Tables Vol C Tables 4.2.6.8 and 6.1.1.4'

loop_
_geom_angle_atom_site_label_1
_geom_angle_atom_site_label_2
_geom_angle_atom_site_label_3
_geom_angle
N1 Os1 C51 127.9(3)
N1 Os1 C52 152.2(3)
N1 Os1 C53 122.4(4)
N1 Os1 C54 93.8(3)
N1 Os1 C55 96.7(3)
N1 Os1 C56 92.0(4)
N2 Os1 N1 102.9(2)
N2 Os1 C51 129.2(3)
N2 Os1 C52 97.6(3)
N2 Os1 C53 95.5(4)
N2 Os1 C54 126.5(3)
N2 Os1 C55 154.2(3)
N2 Os1 C56 92.0(4)
C51 Os1 C54 58.3(4)
C51 Os1 C55 35.2(3)
C52 Os1 C51 36.3(3)
C52 Os1 C54 58.7(4)
C52 Os1 C55 58.9(4)
C53 Os1 C51 60.5(5)
C53 Os1 C52 36.0(3)
C53 Os1 C54 36.1(3)
C53 Os1 C55 59.4(5)
C55 Os1 C54 34.1(3)
C56 Os1 C51 86.0(5)
C56 Os1 C52 105.9(5)
C56 Os1 C53 141.8(5)
C56 Os1 C54 138.2(4)
C56 Os1 C55 104.1(4)
N1 Os1A N2 103.9(3)
N1 Os1A C51A 131.0(6)
N1 Os1A C52A 97.1(7)
N1 Os1A C54A 117.1(8)
N1 Os1A C55A 153.6(8)
N1 Os1A C56A 89.8(5)
N1 Os1A C57 92.2(3)
N2 Os1A C51A 122.9(7)
N2 Os1A C52A 158.6(7)
N2 Os1A C54A 100.9(7)
N2 Os1A C55A 96.7(8)
N2 Os1A C56A 85.4(5)
N2 Os1A C57 136.6(3)
C51A Os1A C56A 81.1(9)
C51A Os1A C57 64.4(8)
C52A Os1A C51A 38.4(5)
C52A Os1A C56A 98.5(6)
C52A Os1A C57 37.1(4)
C54A Os1A C51A 70.1(13)
C54A Os1A C52A 65.4(10)
C54A Os1A C55A 41.4(8)
C54A Os1A C56A 149.2(12)
C54A Os1A C57 37.4(5)
C55A Os1A C51A 39.3(5)
C55A Os1A C52A 62.0(10)
C55A Os1A C56A 108.2(8)
C55A Os1A C57 61.4(8)
C56A Os1A C57 135.4(5)
Cl2 Ru1 Cl1 90.41(6)
O7 Ru1 Cl1 89.74(12)
O7 Ru1 Cl2 175.99(11)
O7 Ru1 O8 86.53(15)
O8 Ru1 Cl1 85.29(11)
O8 Ru1 Cl2 89.49(11)
O9 Ru1 Cl1 170.39(11)
O9 Ru1 Cl2 90.04(12)
O9 Ru1 O7 89.15(16)
O9 Ru1 O8 85.11(14)
N1 Ru1 Cl1 93.37(15)
N1 Ru1 Cl2 92.11(16)
N1 Ru1 O7 91.88(19)
N1 Ru1 O8 177.92(19)
N1 Ru1 O9 96.21(18)
Cl3 Ru2 Cl4 90.66(6)
O17 Ru2 Cl3 88.56(11)
O17 Ru2 Cl4 85.49(11)
O18 Ru2 Cl3 90.27(11)
O18 Ru2 Cl4 171.59(10)
O18 Ru2 O17 86.17(14)
O18 Ru2 O19 88.13(15)
O19 Ru2 Cl3 174.78(11)
O19 Ru2 Cl4 90.20(11)
O19 Ru2 O17 86.37(15)
N2 Ru2 Cl3 92.91(16)
N2 Ru2 Cl4 92.23(14)
N2 Ru2 O17 177.30(18)
N2 Ru2 O18 96.07(17)
N2 Ru2 O19 92.20(19)
P2 Co1 P1 90.38(7)
P2 Co1 P3 91.12(6)
P3 Co1 P1 88.88(7)
C1 Co1 P1 88.9(2)
C1 Co1 P2 131.6(2)
C1 Co1 P3 137.2(2)
C2 Co1 P1 109.1(2)
C2 Co1 P2 97.2(2)
C2 Co1 P3 160.0(2)
C2 Co1 C1 38.9(3)
C2 Co1 C5 66.1(3)
C3 Co1 P1 148.8(3)
C3 Co1 P2 93.6(2)
C3 Co1 P3 121.9(3)
C3 Co1 C1 65.6(3)
C3 Co1 C2 39.7(3)
C3 Co1 C5 66.1(3)
C4 Co1 P1 144.4(3)
C4 Co1 P2 124.9(3)
C4 Co1 P3 94.1(2)
C4 Co1 C1 65.3(3)
C4 Co1 C2 66.3(3)
C4 Co1 C3 39.7(3)
C4 Co1 C5 38.9(3)
C5 Co1 P1 105.8(3)
C5 Co1 P2 159.6(3)
C5 Co1 P3 101.4(2)
C5 Co1 C1 39.1(3)
P5 Co2 P6 89.04(6)
C6 Co2 P5 90.5(3)
C6 Co2 P6 135.7(4)
C6 Co2 C7A 57.8(6)
C6 Co2 C9 64.9(4)
C6 Co2 C10 39.0(4)
C6A Co2 P5 95.9(6)
C6A Co2 P6 111.4(7)
C6A Co2 C6 24.8(6)
C6A Co2 C7 16.8(6)
C6A Co2 C7A 38.7(7)
C6A Co2 C9 71.0(6)
C6A Co2 C10 59.2(6)
C7 Co2 P5 108.4(4)
C7 Co2 P6 99.7(4)
C7 Co2 C6 39.4(4)
C7 Co2 C7A 22.4(5)
C7 Co2 C9 66.5(4)
C7 Co2 C10 66.8(4)
C7A Co2 P5 128.1(6)
C7A Co2 P6 88.8(5)
C7A Co2 C10 73.4(5)
C8 Co2 P5 147.9(4)
C8 Co2 P6 93.8(3)
C8 Co2 C6 65.5(4)
C8 Co2 C6A 53.4(7)
C8 Co2 C7 39.6(5)
C8 Co2 C7A 20.5(5)
C8 Co2 C9 39.9(4)
C8 Co2 C10 66.6(4)
C8A Co2 P5 163.2(5)
C8A Co2 P6 98.8(5)
C8A Co2 C6 73.5(5)
C8A Co2 C6A 67.4(7)
C8A Co2 C7 55.8(6)
C8A Co2 C7A 38.2(7)
C8A Co2 C8 17.8(5)
C8A Co2 C9 26.8(5)
C8A Co2 C10 61.9(5)
C8A Co2 C10A 70.2(7)
C9 Co2 P5 147.5(4)
C9 Co2 P6 123.3(4)
C9 Co2 C7A 57.3(6)
C9 Co2 C10 39.0(4)
C9A Co2 P5 127.7(8)
C9A Co2 P6 143.2(8)
C9A Co2 C6 54.2(7)
C9A Co2 C6A 68.4(8)
C9A Co2 C7 70.1(6)
C9A Co2 C7A 68.4(8)
C9A Co2 C8 55.3(7)
C9A Co2 C8A 45.7(8)
C9A Co2 C9 19.9(6)
C9A Co2 C10 20.3(6)
C9A Co2 C10A 39.4(8)
C10 Co2 P5 108.6(3)
C10 Co2 P6 160.2(3)
C10A Co2 P5 96.1(6)
C10A Co2 P6 152.2(7)
C10A Co2 C6 17.8(6)
C10A Co2 C6A 41.0(8)
C10A Co2 C7 52.8(7)
C10A Co2 C7A 66.6(7)
C10A Co2 C8 67.8(6)
C10A Co2 C9 54.2(7)
C10A Co2 C10 21.7(6)
O1 P1 Co1 112.0(2)
O1 P1 O2 101.1(2)
O2 P1 Co1 106.87(18)
O7 P1 Co1 118.87(18)
O7 P1 O1 106.3(2)
O7 P1 O2 110.2(2)
O3 P2 Co1 112.11(17)
O4 P2 Co1 107.50(16)
O4 P2 O3 100.3(2)
O8 P2 Co1 117.83(16)
O8 P2 O3 107.1(2)
O8 P2 O4 110.6(2)
O5 P3 Co1 114.89(16)
O6 P3 Co1 106.21(17)
O6 P3 O5 99.3(2)
O9 P3 Co1 118.46(15)
O9 P3 O5 105.2(2)
O9 P3 O6 111.2(2)
O11 P4 Co2 113.67(19)
O12 P4 Co2 107.88(16)
O12 P4 O11 100.3(2)
O17 P4 Co2 116.03(16)
O17 P4 O11 107.8(2)
O17 P4 O12 110.0(2)
O13 P5 Co2 115.53(15)
O14 P5 Co2 106.08(16)
O14 P5 O13 99.1(2)
O18 P5 Co2 118.03(15)
O18 P5 O13 105.1(2)
O18 P5 O14 111.4(2)
O15 P6 Co2 113.29(19)
O15 P6 O16 99.4(2)
O16 P6 Co2 107.94(18)
O19 P6 Co2 118.38(16)
O19 P6 O15 105.5(2)
O19 P6 O16 110.7(2)
C11 O1 P1 122.4(5)
C13 O2 P1 120.0(4)
C15 O3 P2 123.8(4)
C17 O4 P2 118.8(4)
C19 O5 P3 119.2(5)
C19 O5 C19A 22.4(9)
C19A O5 P3 124.6(8)
C21 O6 P3 120.9(4)
P1 O7 Ru1 128.7(2)
P2 O8 Ru1 129.8(2)
P3 O9 Ru1 126.0(2)
C31 O11 P4 125.3(4)
C33 O12 P4 118.0(4)
C35 O13 P5 122.1(3)
C37 O14 P5 121.1(4)
C39 O15 P6 128.0(7)
C39 O15 C39A 17.0(13)
C39A O15 P6 115.7(9)
C41 O16 P6 118.8(6)
C41 O16 C41A 17.4(10)
C41A O16 P6 115.2(8)
P4 O17 Ru2 129.0(2)
P5 O18 Ru2 126.0(2)
P6 O19 Ru2 126.4(2)
Os1A N1 Os1 13.92(12)
Ru1 N1 Os1 165.6(3)
Ru1 N1 Os1A 164.6(3)
Os1 N2 Os1A 13.86(12)
Ru2 N2 Os1 166.7(3)
Ru2 N2 Os1A 165.1(3)
C2 C1 Co1 70.0(4)
C2 C1 C5 109.1(8)
C5 C1 Co1 70.2(4)
C1 C2 Co1 71.1(4)
C1 C2 C3 107.4(7)
C3 C2 Co1 69.9(4)
C2 C3 Co1 70.4(4)
C4 C3 Co1 70.1(4)
C4 C3 C2 107.4(7)
C3 C4 Co1 70.1(4)
C5 C4 Co1 71.1(5)
C5 C4 C3 108.6(7)
C1 C5 Co1 70.7(4)
C4 C5 Co1 70.0(4)
C4 C5 C1 107.5(7)
C7 C6 Co2 70.3(6)
C10 C6 Co2 71.6(5)
C10 C6 C7 110.9(9)
C7A C6A Co2 71.3(10)
C7A C6A C10A 106.9(16)
C10A C6A Co2 68.0(10)
C6 C7 Co2 70.3(6)
C8 C7 Co2 69.2(6)
C8 C7 C6 105.9(10)
C6A C7A Co2 70.0(10)
C8A C7A Co2 68.2(9)
C8A C7A C6A 113.0(16)
C7 C8 Co2 71.2(6)
C7 C8 C9 108.5(10)
C9 C8 Co2 71.1(6)
C7A C8A Co2 73.6(10)
C7A C8A C9A 104.1(15)
C9A C8A Co2 65.9(9)
C8 C9 Co2 69.0(6)
C10 C9 Co2 71.5(6)
C10 C9 C8 108.7(9)
C8A C9A Co2 68.5(9)
C10A C9A Co2 72.3(11)
C10A C9A C8A 106.3(17)
C6 C10 Co2 69.5(5)
C6 C10 C9 105.9(8)
C9 C10 Co2 69.5(5)
C6A C10A Co2 71.0(11)
C9A C10A Co2 68.3(11)
C9A C10A C6A 109.5(18)
C12 C11 O1 106.0(8)
O2 C13 C14A 109.0(10)
C14 C13 O2 121.8(9)
C14 C13 C14A 86.9(10)
C16 C15 O3 109.9(6)
O4 C17 C18 109.4(5)
O5 C19 C20 104.8(10)
C20A C19A O5 115(2)
O6 C21 C22 108.9(5)
O11 C31 C32 107.8(6)
O12 C33 C34 110.0(6)
O13 C35 C36 107.7(5)
C38 C37 O14 109.1(6)
O15 C39 C40 101(2)
O15 C39 C40A 100.5(14)
C40 C39 C40A 25.3(18)
O15 C39A C40B 112.3(18)
C40A C40 C39 80(2)
C40 C40A C39 75(2)
O16 C41 C42 120.0(13)
C42B C41 O16 126.9(14)
C42B C41 C42 106.4(15)
O16 C41A C42A 93.1(15)
C52 C51 Os1 70.4(6)
C55 C51 Os1 72.7(7)
C55 C51 C52 106.0(11)
C52A C51A Os1A 69.5(15)
C52A C51A C55A 99(2)
C55A C51A Os1A 66.4(15)
C51 C52 Os1 73.3(6)
C53 C52 Os1 71.5(7)
C53 C52 C51 109.1(12)
C51A C52A Os1A 72.0(15)
C51A C52A C57 115.7(17)
C57 C52A Os1A 80.6(10)
C52 C53 Os1 72.5(7)
C52 C53 C54 106.6(12)
C54 C53 Os1 75.8(8)
C53 C54 Os1 68.1(8)
C55 C54 Os1 71.1(7)
C55 C54 C53 107.6(11)
C55A C54A Os1A 71(2)
C55A C54A C57 104.1(17)
C57 C54A Os1A 84.5(19)
C51 C55 Os1 72.1(7)
C54 C55 Os1 74.7(8)
C54 C55 C51 110.4(11)
C51A C55A Os1A 74.3(16)
C51A C55A C54A 114(2)
C54A C55A Os1A 68(2)
C57 C56 Os1 107.1(8)
C57 C56 C60 111.5(11)
C60 C56 Os1 110.4(8)
C57A C56A Os1A 109.0(17)
C57A C56A C60A 118(2)
C60A C56A Os1A 99.3(12)
C52A C57 Os1A 62.3(10)
C54A C57 Os1A 58(2)
C54A C57 C52A 101.7(12)
C56 C57 Os1A 41.8(7)
C56 C57 C52A 94.3(11)
C56 C57 C54A 18(2)
C56 C57 C58 108.8(11)
C58 C57 Os1A 129.1(8)
C58 C57 C52A 88.3(12)
C58 C57 C54A 93(2)
C56A C57A C58A 96(2)
C57 C58 C59 103.5(12)
C57A C58A C59A 117(3)
C60 C59 C58 107.6(13)
C60A C59A C58A 106(2)
C56 C60 C59 108.4(11)
C59A C60A C56A 102.4(19)
C2S O1S C5S 106.5(12)
O1S C2S C3S 120.1(14)
C2S C3S C4S 97.7(15)
C4SA C3S C2S 121(3)
C4SA C3S C4S 27(3)
C4SA C4S C3S 24(2)
C4SA C4S C5S 118(3)
C5S C4S C3S 100.7(18)
C3S C4SA C4S 128(5)
O1S C5S C4S 109.5(16)
C15S O11S C12S 101(3)
C13S C12S O11S 124(4)
C12S C13S C14S 92(5)
C13S C14S C15S 90(4)
O11S C15S C14S 88(3)
C22S O21S C25S 110(4)
O21S C22S C23S 100(4)
O21S C22S C24S 76(3)
C23S C22S C24S 24(3)
C22S C23S C25S 78(3)
C24S C23S C22S 112(5)
C24S C23S C25S 34(3)
C23S C24S C22S 44(4)
C23S C24S C25S 125(5)
C25S C24S C22S 81(2)
O21S C25S C23S 72(3)
C24S C25S O21S 93(4)
C24S C25S C23S 21(3)

loop_
_geom_bond_atom_site_label_1
_geom_bond_atom_site_label_2
_geom_bond_distance
Os1 N1 1.833(5)
Os1 N2 1.817(5)
Os1 C51 2.295(12)
Os1 C52 2.258(11)
Os1 C53 2.246(15)
Os1 C54 2.348(14)
Os1 C55 2.302(11)
Os1 C56 2.177(13)
Os1A N1 1.789(7)
Os1A N2 1.836(7)
Os1A C51A 2.30(3)
Os1A C52A 2.26(3)
Os1A C54A 2.15(6)
Os1A C55A 2.19(3)
Os1A C56A 2.50(2)
Os1A C57 2.521(10)
Ru1 Cl1 2.3350(15)
Ru1 Cl2 2.3304(16)
Ru1 O7 2.088(4)
Ru1 O8 2.104(4)
Ru1 O9 2.063(4)
Ru1 N1 1.699(4)
Ru2 Cl3 2.3356(16)
Ru2 Cl4 2.3368(15)
Ru2 O17 2.100(3)
Ru2 O18 2.060(3)
Ru2 O19 2.080(4)
Ru2 N2 1.706(4)
Co1 P1 2.1607(19)
Co1 P2 2.1509(18)
Co1 P3 2.1576(16)
Co1 C1 2.082(7)
Co1 C2 2.068(6)
Co1 C3 2.061(7)
Co1 C4 2.061(7)
Co1 C5 2.075(7)
Co2 P5 2.1542(16)
Co2 P6 2.1644(18)
Co2 C6 2.108(9)
Co2 C6A 2.093(18)
Co2 C7 2.107(11)
Co2 C7A 2.110(17)
Co2 C8 2.081(11)
Co2 C8A 2.041(16)
Co2 C9 2.109(10)
Co2 C9A 2.003(19)
Co2 C10 2.135(10)
Co2 C10A 2.053(19)
P1 O1 1.596(5)
P1 O2 1.599(4)
P1 O7 1.508(4)
P2 O3 1.607(4)
P2 O4 1.585(4)
P2 O8 1.510(4)
P3 O5 1.602(4)
P3 O6 1.580(4)
P3 O9 1.530(4)
P4 O11 1.592(4)
P4 O12 1.589(4)
P4 O17 1.513(4)
P5 O13 1.596(4)
P5 O14 1.588(4)
P5 O18 1.533(4)
P6 O15 1.585(5)
P6 O16 1.588(4)
P6 O19 1.522(4)
O1 C11 1.480(9)
O2 C13 1.449(9)
O3 C15 1.442(7)
O4 C17 1.461(7)
O5 C19 1.413(12)
O5 C19A 1.54(2)
O6 C21 1.454(7)
O11 C31 1.434(7)
O12 C33 1.469(7)
O13 C35 1.456(7)
O14 C37 1.454(7)
O15 C39 1.450(11)
O15 C39A 1.487(15)
O16 C41 1.450(15)
O16 C41A 1.54(2)
C1 C2 1.383(10)
C1 C5 1.391(11)
C2 C3 1.401(11)
C3 C4 1.400(11)
C4 C5 1.378(12)
C6 C7 1.421(16)
C6 C10 1.415(14)
C6A C7A 1.39(3)
C6A C10A 1.45(3)
C7 C8 1.419(17)
C7A C8A 1.36(2)
C8 C9 1.431(16)
C8A C9A 1.57(3)
C9 C10 1.418(14)
C9A C10A 1.37(3)
C11 C12 1.463(12)
C13 C14 1.430(12)
C13 C14A 1.454(15)
C15 C16 1.438(9)
C17 C18 1.514(9)
C19 C20 1.488(16)
C19A C20A 1.51(3)
C21 C22 1.479(9)
C31 C32 1.510(9)
C33 C34 1.480(10)
C35 C36 1.506(8)
C37 C38 1.446(9)
C39 C40 1.516(18)
C39 C40A 1.545(17)
C39A C40B 1.60(3)
C40 C40A 0.67(5)
C41 C42 1.508(17)
C41 C42B 1.412(16)
C41A C42A 1.71(3)
C51 C52 1.417(11)
C51 C55 1.390(11)
C51A C52A 1.502(17)
C51A C55A 1.512(18)
C52 C53 1.390(12)
C52A C57 1.540(14)
C53 C54 1.427(13)
C54 C55 1.366(11)
C54A C55A 1.534(17)
C54A C57 1.538(16)
C56 C57 1.345(14)
C56 C60 1.370(18)
C56A C57A 1.44(2)
C56A C60A 1.45(2)
C57 C58 1.442(16)
C57A C58A 1.44(2)
C58 C59 1.488(18)
C58A C59A 1.45(2)
C59 C60 1.379(16)
C59A C60A 1.44(2)
O1S C2S 1.359(18)
O1S C5S 1.404(19)
C2S C3S 1.48(2)
C3S C4S 1.69(3)
C3S C4SA 0.88(4)
C4S C4SA 0.99(4)
C4S C5S 1.59(3)
O11S C12S 1.46(4)
O11S C15S 1.29(4)
C12S C13S 1.29(8)
C13S C14S 1.67(8)
C14S C15S 1.90(7)
O21S C22S 1.21(5)
O21S C25S 1.52(2)
C22S C23S 1.53(6)
C22S C24S 2.03(8)
C23S C24S 0.89(8)
C23S C25S 2.01(9)
C24S C25S 1.37(9)
